data_4106729
loop_
_publ_author_name
'Shun Su'
'Rodrigo A. Rodriguez'
'Phil S. Baran'

_publ_section_title
;
 Scalable, Stereocontrolled Total Syntheses of (\+-)-Axinellamines A and B
;
_journal_name_full 'Journal of the American Chemical Society'
_journal_page_first 13922
_journal_page_last 13925
_journal_paper_doi 10.1021/ja206191g
_journal_volume 133
_journal_year 2011
_chemical_formula_sum 'C15 H17 Cl F6 N10 O4'
_chemical_formula_weight 550.84
_chemical_name_systematic
; 
 ? 
;
_space_group_IT_number 14
_symmetry_cell_setting monoclinic
_symmetry_space_group_name_Hall '-P 2ybc'
_symmetry_space_group_name_H-M 'P 1 21/c 1'
_atom_sites_solution_hydrogens geom
_atom_sites_solution_primary direct
_atom_sites_solution_secondary difmap
_audit_creation_method SHELXL-97
_cell_angle_alpha 90.00
_cell_angle_beta 98.636(2)
_cell_angle_gamma 90.00
_cell_formula_units_Z 4
_cell_length_a 7.6055(10)
_cell_length_b 21.324(3)
_cell_length_c 14.1065(18)
_cell_measurement_reflns_used 9941
_cell_measurement_temperature 100(2)
_cell_measurement_theta_max 27.86
_cell_measurement_theta_min 2.40
_cell_volume 2261.8(5)
_computing_cell_refinement 'Bruker SAINT'
_computing_data_collection 'Bruker APEX2'
_computing_data_reduction 'Bruker SAINT'
_computing_molecular_graphics 'Bruker SHELXTL'
_computing_publication_material 'Bruker SHELXTL'
_computing_structure_refinement 'SHELXL-97 (Sheldrick, 2008)'
_computing_structure_solution 'SHELXS-97 (Sheldrick, 2008)'
_diffrn_ambient_temperature 100(2)
_diffrn_measured_fraction_theta_full 0.998
_diffrn_measured_fraction_theta_max 0.957
_diffrn_measurement_device_type 'Bruker APEX CCD'
_diffrn_measurement_method '\f and \w scans'
_diffrn_radiation_monochromator graphite
_diffrn_radiation_source 'fine-focus sealed tube'
_diffrn_radiation_type MoK\a
_diffrn_radiation_wavelength 0.71073
_diffrn_reflns_av_R_equivalents 0.0353
_diffrn_reflns_av_sigmaI/netI 0.0254
_diffrn_reflns_limit_h_max 9
_diffrn_reflns_limit_h_min -9
_diffrn_reflns_limit_k_max 28
_diffrn_reflns_limit_k_min -27
_diffrn_reflns_limit_l_max 18
_diffrn_reflns_limit_l_min -18
_diffrn_reflns_number 32765
_diffrn_reflns_theta_full 25.00
_diffrn_reflns_theta_max 27.94
_diffrn_reflns_theta_min 1.74
_exptl_absorpt_coefficient_mu 0.265
_exptl_absorpt_correction_T_max 0.9715
_exptl_absorpt_correction_T_min 0.9131
_exptl_absorpt_correction_type multi-scan
_exptl_absorpt_process_details SADABS
_exptl_crystal_colour Colorless
_exptl_crystal_density_diffrn 1.618
_exptl_crystal_description Plate
_exptl_crystal_F_000 1120
_exptl_crystal_size_max 0.35
_exptl_crystal_size_mid 0.33
_exptl_crystal_size_min 0.11
_refine_diff_density_max 0.655
_refine_diff_density_min -0.466
_refine_diff_density_rms 0.053
_refine_ls_extinction_method none
_refine_ls_goodness_of_fit_ref 1.035
_refine_ls_hydrogen_treatment mixed
_refine_ls_matrix_type full
_refine_ls_number_parameters 345
_refine_ls_number_reflns 5194
_refine_ls_number_restraints 5
_refine_ls_restrained_S_all 1.036
_refine_ls_R_factor_all 0.0531
_refine_ls_R_factor_gt 0.0411
_refine_ls_shift/su_max 0.001
_refine_ls_shift/su_mean 0.000
_refine_ls_structure_factor_coef Fsqd
_refine_ls_weighting_details 'calc w=1/[\s^2^(Fo^2^)+(0.0422P)^2^+1.7188P] where P=(Fo^2^+2Fc^2^)/3'
_refine_ls_weighting_scheme calc
_refine_ls_wR_factor_gt 0.0960
_refine_ls_wR_factor_ref 0.1027
_reflns_number_gt 4265
_reflns_number_total 5194
_reflns_threshold_expression >2sigma(I)
_cod_data_source_file ja206191g_si_003.cif
_cod_data_source_block baran210
_cod_original_cell_volume 2261.9(5)
_cod_database_code 4106729

loop_
_symmetry_equiv_pos_as_xyz
'x, y, z'
'-x, y+1/2, -z+1/2'
'-x, -y, -z'
'x, -y-1/2, z-1/2'

loop_
_atom_site_label
_atom_site_type_symbol
_atom_site_fract_x
_atom_site_fract_y
_atom_site_fract_z
_atom_site_U_iso_or_equiv
_atom_site_adp_type
_atom_site_occupancy
_atom_site_symmetry_multiplicity
_atom_site_calc_flag
_atom_site_refinement_flags
Cl1 Cl 0.75427(6) 0.39646(2) 1.00127(3) 0.02952(12) Uani 1 1 d .
F1 F 1.44571(18) 0.20910(7) 0.57957(14) 0.0666(5) Uani 1 1 d .
F2 F 1.31478(18) 0.12727(7) 0.52068(10) 0.0508(4) Uani 1 1 d .
F3 F 1.3603(2) 0.13952(9) 0.67140(10) 0.0705(6) Uani 1 1 d .
O1 O 1.08002(17) 0.22650(6) 0.50219(8) 0.0259(3) Uani 1 1 d .
O2 O 1.08407(16) 0.31038(6) 0.76867(9) 0.0252(3) Uani 1 1 d .
N1 N 1.0629(2) 0.20519(7) 0.65988(10) 0.0222(3) Uani 1 1 d D
N2 N 0.73923(19) 0.27287(7) 0.86565(10) 0.0206(3) Uani 1 1 d D
N3 N 0.4496(2) 0.28040(7) 0.83268(12) 0.0266(3) Uani 1 1 d D
N4 N 0.5733(2) 0.18467(8) 0.89405(13) 0.0314(4) Uani 1 1 d D
N5 N 1.1252(3) 0.46855(8) 0.88076(16) 0.0452(5) Uani 1 1 d .
N6 N 1.2360(3) 0.49428(9) 0.84519(13) 0.0407(4) Uani 1 1 d .
N7 N 1.3583(3) 0.51604(12) 0.81777(17) 0.0631(6) Uani 1 1 d .
N8 N 0.5550(2) 0.45177(7) 0.64471(12) 0.0297(4) Uani 1 1 d .
N9 N 0.4787(2) 0.50054(7) 0.61580(10) 0.0268(3) Uani 1 1 d .
N10 N 0.3952(3) 0.54285(8) 0.59101(13) 0.0380(4) Uani 1 1 d .
C1 C 1.3166(3) 0.16900(9) 0.58956(13) 0.0286(4) Uani 1 1 d .
C2 C 1.1376(2) 0.20348(8) 0.58028(12) 0.0223(3) Uani 1 1 d .
C3 C 0.9019(2) 0.24097(8) 0.66357(12) 0.0222(3) Uani 1 1 d .
H3A H 0.8155 0.2146 0.6914 0.027 Uiso 1 1 calc R
H3B H 0.8480 0.2525 0.5976 0.027 Uiso 1 1 calc R
C4 C 0.9388(2) 0.29989(8) 0.72304(11) 0.0196(3) Uani 1 1 d .
C5 C 0.7832(2) 0.34438(8) 0.72718(11) 0.0195(3) Uani 1 1 d .
H5 H 0.6855 0.3358 0.6730 0.023 Uiso 1 1 calc R
C6 C 0.7144(2) 0.33571(8) 0.82613(11) 0.0182(3) Uani 1 1 d .
C7 C 0.8252(2) 0.38478(8) 0.88733(11) 0.0195(3) Uani 1 1 d .
H7 H 0.9518 0.3704 0.8984 0.023 Uiso 1 1 calc R
C8 C 0.8126(2) 0.44254(8) 0.82372(12) 0.0220(3) Uani 1 1 d .
H8 H 0.6887 0.4594 0.8174 0.026 Uiso 1 1 calc R
C9 C 0.8417(2) 0.41432(8) 0.72634(12) 0.0219(3) Uani 1 1 d .
H9 H 0.9723 0.4151 0.7235 0.026 Uiso 1 1 calc R
C10 C 0.5091(2) 0.34370(8) 0.81691(12) 0.0215(3) Uani 1 1 d .
H10A H 0.4767 0.3729 0.8660 0.026 Uiso 1 1 calc R
H10B H 0.4582 0.3592 0.7524 0.026 Uiso 1 1 calc R
C11 C 0.5852(2) 0.24286(8) 0.86545(12) 0.0214(3) Uani 1 1 d .
C12 C 0.9418(3) 0.49482(9) 0.85959(14) 0.0300(4) Uani 1 1 d .
H12A H 0.9377 0.5280 0.8102 0.036 Uiso 1 1 calc R
H12B H 0.9078 0.5137 0.9183 0.036 Uiso 1 1 calc R
C13 C 0.7498(3) 0.45213(10) 0.64226(13) 0.0300(4) Uani 1 1 d .
H13A H 0.7948 0.4958 0.6462 0.036 Uiso 1 1 calc R
H13B H 0.7749 0.4336 0.5813 0.036 Uiso 1 1 calc R
F1A F 1.29253(17) 0.15255(6) 1.03838(8) 0.0436(3) Uani 1 1 d .
F2A F 1.1636(2) 0.06466(6) 0.99916(9) 0.0481(4) Uani 1 1 d .
F3A F 1.01715(19) 0.13953(6) 1.05218(9) 0.0435(3) Uani 1 1 d .
O1A O 1.20980(17) 0.15690(7) 0.84523(9) 0.0314(3) Uani 1 1 d .
O2A O 0.92333(17) 0.15475(7) 0.86458(10) 0.0328(3) Uani 1 1 d .
C1A C 1.0844(2) 0.14902(8) 0.89179(12) 0.0235(4) Uani 1 1 d .
C2A C 1.1406(3) 0.12693(9) 0.99638(13) 0.0303(4) Uani 1 1 d .
H1 H 1.117(3) 0.1878(9) 0.7131(12) 0.028(5) Uiso 1 1 d D
H2 H 0.839(2) 0.2588(10) 0.8908(15) 0.031(6) Uiso 1 1 d D
H4A H 0.465(2) 0.1683(10) 0.8888(16) 0.037(6) Uiso 1 1 d D
H4B H 0.669(3) 0.1617(11) 0.8964(17) 0.042(7) Uiso 1 1 d D
H3 H 0.340(2) 0.2706(11) 0.8295(16) 0.037(6) Uiso 1 1 d D

loop_
_atom_site_aniso_label
_atom_site_aniso_U_11
_atom_site_aniso_U_22
_atom_site_aniso_U_33
_atom_site_aniso_U_23
_atom_site_aniso_U_13
_atom_site_aniso_U_12
Cl1 0.0373(3) 0.0316(2) 0.0205(2) -0.00506(16) 0.00694(17) 0.00103(19)
F1 0.0245(7) 0.0530(9) 0.1220(15) -0.0084(9) 0.0101(8) -0.0015(6)
F2 0.0453(8) 0.0577(9) 0.0500(8) -0.0271(7) 0.0089(6) 0.0155(7)
F3 0.0683(10) 0.1114(14) 0.0358(7) 0.0234(8) 0.0208(7) 0.0651(10)
O1 0.0274(7) 0.0300(7) 0.0195(6) -0.0008(5) 0.0012(5) -0.0010(5)
O2 0.0184(6) 0.0304(7) 0.0256(6) -0.0046(5) -0.0004(5) 0.0038(5)
N1 0.0226(7) 0.0242(8) 0.0191(7) -0.0012(6) 0.0010(6) 0.0052(6)
N2 0.0154(7) 0.0196(7) 0.0259(7) 0.0020(5) 0.0004(6) 0.0014(6)
N3 0.0146(7) 0.0229(8) 0.0420(9) 0.0017(6) 0.0029(6) -0.0003(6)
N4 0.0215(8) 0.0226(8) 0.0522(10) 0.0066(7) 0.0120(7) 0.0002(7)
N5 0.0316(10) 0.0261(9) 0.0707(13) 0.0034(9) -0.0163(9) -0.0076(8)
N6 0.0420(11) 0.0459(11) 0.0351(9) -0.0100(8) 0.0091(8) 0.0131(9)
N7 0.0534(14) 0.0790(17) 0.0637(14) -0.0089(12) 0.0310(12) 0.0016(12)
N8 0.0272(8) 0.0253(8) 0.0345(8) 0.0087(6) -0.0027(6) 0.0039(6)
N9 0.0303(8) 0.0249(8) 0.0230(7) 0.0013(6) -0.0036(6) 0.0014(7)
N10 0.0439(10) 0.0266(9) 0.0399(10) 0.0018(7) -0.0051(8) 0.0084(8)
C1 0.0281(10) 0.0351(11) 0.0231(9) -0.0036(7) 0.0060(7) 0.0049(8)
C2 0.0236(9) 0.0213(8) 0.0215(8) -0.0048(6) 0.0022(6) -0.0011(7)
C3 0.0195(8) 0.0260(9) 0.0206(8) -0.0020(6) 0.0017(6) 0.0034(7)
C4 0.0190(8) 0.0248(9) 0.0152(7) 0.0021(6) 0.0040(6) 0.0024(6)
C5 0.0167(8) 0.0240(9) 0.0171(7) -0.0008(6) 0.0005(6) 0.0019(6)
C6 0.0163(8) 0.0185(8) 0.0198(8) 0.0006(6) 0.0024(6) 0.0015(6)
C7 0.0211(8) 0.0202(8) 0.0174(7) -0.0017(6) 0.0039(6) -0.0001(6)
C8 0.0213(8) 0.0197(8) 0.0242(8) 0.0005(6) 0.0010(6) 0.0003(7)
C9 0.0192(8) 0.0247(9) 0.0217(8) 0.0038(6) 0.0029(6) 0.0013(7)
C10 0.0174(8) 0.0214(8) 0.0261(8) 0.0012(6) 0.0046(6) 0.0020(6)
C11 0.0193(8) 0.0225(9) 0.0230(8) -0.0011(6) 0.0053(6) 0.0000(7)
C12 0.0303(10) 0.0196(9) 0.0384(10) 0.0002(7) -0.0006(8) -0.0023(7)
C13 0.0293(10) 0.0331(10) 0.0275(9) 0.0103(8) 0.0045(7) 0.0032(8)
F1A 0.0457(8) 0.0512(8) 0.0303(6) 0.0048(5) -0.0058(5) 0.0053(6)
F2A 0.0848(10) 0.0245(6) 0.0361(7) 0.0063(5) 0.0128(6) 0.0171(6)
F3A 0.0646(9) 0.0369(7) 0.0362(6) 0.0026(5) 0.0310(6) 0.0035(6)
O1A 0.0210(6) 0.0486(9) 0.0257(6) 0.0089(6) 0.0067(5) 0.0044(6)
O2A 0.0206(7) 0.0350(8) 0.0432(8) 0.0054(6) 0.0059(6) 0.0027(6)
C1A 0.0241(9) 0.0214(9) 0.0259(9) 0.0019(7) 0.0063(7) 0.0035(7)
C2A 0.0401(11) 0.0258(10) 0.0273(9) 0.0021(7) 0.0129(8) 0.0066(8)

loop_
_atom_type_symbol
_atom_type_description
_atom_type_scat_dispersion_real
_atom_type_scat_dispersion_imag
_atom_type_scat_source
C C 0.0033 0.0016 'International Tables Vol C Tables 4.2.6.8 and 6.1.1.4'
H H 0.0000 0.0000 'International Tables Vol C Tables 4.2.6.8 and 6.1.1.4'
Cl Cl 0.1484 0.1585 'International Tables Vol C Tables 4.2.6.8 and 6.1.1.4'
F F 0.0171 0.0103 'International Tables Vol C Tables 4.2.6.8 and 6.1.1.4'
N N 0.0061 0.0033 'International Tables Vol C Tables 4.2.6.8 and 6.1.1.4'
O O 0.0106 0.0060 'International Tables Vol C Tables 4.2.6.8 and 6.1.1.4'

loop_
_geom_angle_atom_site_label_1
_geom_angle_atom_site_label_2
_geom_angle_atom_site_label_3
_geom_angle
C2 N1 C3 120.90(15)
C2 N1 H1 120.1(14)
C3 N1 H1 118.7(14)
C11 N2 C6 112.21(14)
C11 N2 H2 124.3(15)
C6 N2 H2 123.2(15)
C11 N3 C10 111.65(14)
C11 N3 H3 124.7(16)
C10 N3 H3 123.0(16)
C11 N4 H4A 116.9(15)
C11 N4 H4B 116.5(16)
H4A N4 H4B 123(2)
N6 N5 C12 116.54(19)
N7 N6 N5 172.3(3)
N9 N8 C13 114.19(16)
N10 N9 N8 173.8(2)
F3 C1 F2 107.39(18)
F3 C1 F1 107.97(18)
F2 C1 F1 106.47(16)
F3 C1 C2 114.12(15)
F2 C1 C2 110.48(15)
F1 C1 C2 110.09(16)
O1 C2 N1 127.35(17)
O1 C2 C1 117.44(15)
N1 C2 C1 115.20(15)
N1 C3 C4 111.70(14)
N1 C3 H3A 109.3
C4 C3 H3A 109.3
N1 C3 H3B 109.3
C4 C3 H3B 109.3
H3A C3 H3B 107.9
O2 C4 C3 121.70(15)
O2 C4 C5 121.01(15)
C3 C4 C5 117.23(14)
C4 C5 C9 111.80(14)
C4 C5 C6 108.92(13)
C9 C5 C6 104.65(13)
C4 C5 H5 110.4
C9 C5 H5 110.4
C6 C5 H5 110.4
N2 C6 C7 112.71(13)
N2 C6 C10 101.77(13)
C7 C6 C10 115.72(14)
N2 C6 C5 114.04(13)
C7 C6 C5 101.08(13)
C10 C6 C5 112.09(13)
C8 C7 C6 103.95(13)
C8 C7 Cl1 114.67(12)
C6 C7 Cl1 112.83(11)
C8 C7 H7 108.4
C6 C7 H7 108.4
Cl1 C7 H7 108.4
C7 C8 C12 114.67(14)
C7 C8 C9 101.81(13)
C12 C8 C9 114.14(15)
C7 C8 H8 108.6
C12 C8 H8 108.6
C9 C8 H8 108.6
C13 C9 C8 112.18(15)
C13 C9 C5 114.63(15)
C8 C9 C5 106.66(13)
C13 C9 H9 107.7
C8 C9 H9 107.7
C5 C9 H9 107.7
N3 C10 C6 102.56(13)
N3 C10 H10A 111.3
C6 C10 H10A 111.3
N3 C10 H10B 111.3
C6 C10 H10B 111.3
H10A C10 H10B 109.2
N4 C11 N3 126.11(17)
N4 C11 N2 123.64(17)
N3 C11 N2 110.26(15)
N5 C12 C8 109.23(15)
N5 C12 H12A 109.8
C8 C12 H12A 109.8
N5 C12 H12B 109.8
C8 C12 H12B 109.8
H12A C12 H12B 108.3
N8 C13 C9 108.85(14)
N8 C13 H13A 109.9
C9 C13 H13A 109.9
N8 C13 H13B 109.9
C9 C13 H13B 109.9
H13A C13 H13B 108.3
O2A C1A O1A 128.66(17)
O2A C1A C2A 116.49(16)
O1A C1A C2A 114.82(16)
F1A C2A F2A 106.97(16)
F1A C2A F3A 107.08(16)
F2A C2A F3A 106.39(16)
F1A C2A C1A 113.31(15)
F2A C2A C1A 110.25(15)
F3A C2A C1A 112.46(16)

loop_
_geom_bond_atom_site_label_1
_geom_bond_atom_site_label_2
_geom_bond_distance
Cl1 C7 1.7881(16)
F1 C1 1.326(2)
F2 C1 1.316(2)
F3 C1 1.313(2)
O1 C2 1.225(2)
O2 C4 1.213(2)
N1 C2 1.333(2)
N1 C3 1.450(2)
N1 H1 0.882(15)
N2 C11 1.334(2)
N2 C6 1.453(2)
N2 H2 0.842(16)
N3 C11 1.332(2)
N3 C10 1.451(2)
N3 H3 0.854(16)
N4 C11 1.312(2)
N4 H4A 0.886(16)
N4 H4B 0.874(16)
N5 N6 1.179(3)
N5 C12 1.491(3)
N6 N7 1.157(3)
N8 N9 1.230(2)
N8 C13 1.487(2)
N9 N10 1.128(2)
C1 C2 1.536(3)
C3 C4 1.513(2)
C3 H3A 0.9900
C3 H3B 0.9900
C4 C5 1.525(2)
C5 C9 1.557(2)
C5 C6 1.573(2)
C5 H5 1.0000
C6 C7 1.527(2)
C6 C10 1.556(2)
C7 C8 1.518(2)
C7 H7 1.0000
C8 C12 1.522(2)
C8 C9 1.546(2)
C8 H8 1.0000
C9 C13 1.515(2)
C9 H9 1.0000
C10 H10A 0.9900
C10 H10B 0.9900
C12 H12A 0.9900
C12 H12B 0.9900
C13 H13A 0.9900
C13 H13B 0.9900
F1A C2A 1.334(2)
F2A C2A 1.339(2)
F3A C2A 1.340(2)
O1A C1A 1.248(2)
O2A C1A 1.234(2)
C1A C2A 1.546(3)

loop_
_geom_hbond_atom_site_label_D
_geom_hbond_atom_site_label_H
_geom_hbond_atom_site_label_A
_geom_hbond_distance_DH
_geom_hbond_distance_HA
_geom_hbond_distance_DA
_geom_hbond_angle_DHA
_geom_hbond_site_symmetry_A
N1 H1 O1A 0.882(15) 2.003(16) 2.8754(19) 170(2) .
N2 H2 O2A 0.842(16) 2.35(2) 2.883(2) 121.3(18) .
N4 H4B O2A 0.874(16) 2.055(19) 2.828(2) 147(2) .
N2 H2 O1 0.842(16) 2.251(18) 2.9881(19) 146(2) 4_566
N4 H4A O1A 0.886(16) 1.963(17) 2.810(2) 160(2) 1_455
N3 H3 O1A 0.854(16) 2.64(2) 3.223(2) 126.6(19) 1_455
N4 H4B N10 0.874(16) 2.59(2) 3.039(2) 112.7(19) 2_646
